data_2215276
loop_
_publ_author_name
'Yun-Peng Diao'
'Kun Li'
'Shan-Shan Huang'
'Li Lv'
'Ke-Xin Liu'

_publ_section_title
;
 {1-[2-(Piperidin-1-yl)ethyliminomethyl]-2-naphtholato}thiocyanatonickel(II)
;
_journal_coeditor_code SJ2338
_journal_issue 9
_journal_name_full 'Acta Crystallographica Section E'
_journal_page_first m2426
_journal_page_last m2426
_journal_paper_doi 10.1107/S1600536807041505
_journal_volume 63
_journal_year 2007
_chemical_formula_iupac '[Ni (C18 H21 N2 O) (N C S)]'
_chemical_formula_moiety 'C19 H21 N3 Ni O S'
_chemical_formula_sum 'C19 H21 N3 Ni O S'
_chemical_formula_weight 398.16
_chemical_name_systematic
;
{1-[2-(Piperidin-1-yl)ethyliminomethyl]-2-naphtholato}thiocyanatonickel(II)
;
_space_group_IT_number 14
_symmetry_cell_setting monoclinic
_symmetry_space_group_name_Hall '-P 2ybc'
_symmetry_space_group_name_H-M 'P 1 21/c 1'
_atom_sites_solution_hydrogens geom
_atom_sites_solution_primary direct
_atom_sites_solution_secondary difmap
_audit_creation_method SHELXL-97
_cell_angle_alpha 90.00
_cell_angle_beta 111.77(3)
_cell_angle_gamma 90.00
_cell_formula_units_Z 4
_cell_length_a 11.663(2)
_cell_length_b 12.530(3)
_cell_length_c 13.484(3)
_cell_measurement_reflns_used 539
_cell_measurement_temperature 298(2)
_cell_measurement_theta_max 24.5
_cell_measurement_theta_min 2.3
_cell_volume 1830.0(8)
_computing_cell_refinement 'SAINT (Bruker, 2000)'
_computing_data_collection 'SMART (Bruker, 2000)'
_computing_data_reduction SAINT
_computing_molecular_graphics SHELXTL
_computing_publication_material SHELXTL
_computing_structure_refinement SHELXTL
_computing_structure_solution 'SHELXTL (Bruker, 2000)'
_diffrn_ambient_temperature 298(2)
_diffrn_measured_fraction_theta_full 0.986
_diffrn_measured_fraction_theta_max 0.986
_diffrn_measurement_device_type 'Bruker SMART CCD area-detector'
_diffrn_measurement_method \w
_diffrn_radiation_monochromator graphite
_diffrn_radiation_source 'fine-focus sealed tube'
_diffrn_radiation_type MoK\a
_diffrn_radiation_wavelength 0.71073
_diffrn_reflns_av_R_equivalents 0.1344
_diffrn_reflns_av_sigmaI/netI 0.1635
_diffrn_reflns_limit_h_max 15
_diffrn_reflns_limit_h_min -14
_diffrn_reflns_limit_k_max 16
_diffrn_reflns_limit_k_min -15
_diffrn_reflns_limit_l_max 17
_diffrn_reflns_limit_l_min -17
_diffrn_reflns_number 15376
_diffrn_reflns_theta_full 27.50
_diffrn_reflns_theta_max 27.50
_diffrn_reflns_theta_min 1.88
_diffrn_standards_number 0
_exptl_absorpt_coefficient_mu 1.186
_exptl_absorpt_correction_T_max 0.8238
_exptl_absorpt_correction_T_min 0.7974
_exptl_absorpt_correction_type multi-scan
_exptl_absorpt_process_details '(SADABS; Bruker, 2000)'
_exptl_crystal_colour red
_exptl_crystal_density_diffrn 1.445
_exptl_crystal_density_method 'not measured'
_exptl_crystal_description block
_exptl_crystal_F_000 832
_exptl_crystal_size_max 0.20
_exptl_crystal_size_mid 0.20
_exptl_crystal_size_min 0.17
_refine_diff_density_max 0.362
_refine_diff_density_min -0.337
_refine_ls_extinction_method none
_refine_ls_goodness_of_fit_ref 0.973
_refine_ls_hydrogen_treatment constr
_refine_ls_matrix_type full
_refine_ls_number_parameters 226
_refine_ls_number_reflns 4144
_refine_ls_number_restraints 0
_refine_ls_restrained_S_all 0.973
_refine_ls_R_factor_all 0.1534
_refine_ls_R_factor_gt 0.0720
_refine_ls_shift/su_max 0.000
_refine_ls_shift/su_mean 0.000
_refine_ls_structure_factor_coef Fsqd
_refine_ls_weighting_details 'calc w=1/[\s^2^(Fo^2^)+(0.0415P)^2^] where P=(Fo^2^+2Fc^2^)/3'
_refine_ls_weighting_scheme calc
_refine_ls_wR_factor_gt 0.1440
_refine_ls_wR_factor_ref 0.1787
_reflns_number_gt 2157
_reflns_number_total 4144
_reflns_threshold_expression I>2\s(I)
_cod_data_source_file sj2338.cif
_cod_data_source_block I
_cod_original_cell_volume 1830.0(6)
_cod_original_sg_symbol_H-M 'P 21/c'
_cod_database_code 2215276
_cod_database_fobs_code 2215276

loop_
_symmetry_equiv_pos_as_xyz
'x, y, z'
'-x, y+1/2, -z+1/2'
'-x, -y, -z'
'x, -y-1/2, z-1/2'

loop_
_atom_site_type_symbol
_atom_site_label
_atom_site_fract_x
_atom_site_fract_y
_atom_site_fract_z
_atom_site_U_iso_or_equiv
_atom_site_adp_type
_atom_site_calc_flag
_atom_site_refinement_flags
_atom_site_occupancy
Ni Ni1 0.81734(6) 0.61182(5) 0.21941(5) 0.0371(2) Uani d . 1
S S1 1.23098(15) 0.52220(16) 0.36976(15) 0.0681(5) Uani d . 1
O O1 0.7816(3) 0.5295(3) 0.0990(3) 0.0444(10) Uani d . 1
N N1 0.6722(4) 0.6864(3) 0.1645(3) 0.0389(11) Uani d . 1
N N2 0.8531(4) 0.6987(3) 0.3496(3) 0.0361(10) Uani d . 1
N N3 0.9770(5) 0.5519(4) 0.2725(4) 0.0507(13) Uani d . 1
C C1 0.5878(4) 0.6076(4) -0.0116(4) 0.0335(12) Uani d . 1
C C2 0.6857(5) 0.5347(4) 0.0089(4) 0.0360(12) Uani d . 1
C C3 0.6827(5) 0.4611(5) -0.0724(5) 0.0478(15) Uani d . 1
H H3 0.7444 0.4097 -0.0578 0.057 Uiso calc R 1
C C4 0.5922(5) 0.4642(5) -0.1701(5) 0.0476(15) Uani d . 1
H H4 0.5945 0.4159 -0.2217 0.057 Uiso calc R 1
C C5 0.4938(5) 0.5387(4) -0.1970(4) 0.0438(14) Uani d . 1
C C6 0.4020(6) 0.5438(5) -0.3007(5) 0.0590(18) Uani d . 1
H H6 0.4058 0.4970 -0.3529 0.071 Uiso calc R 1
C C7 0.3085(7) 0.6156(6) -0.3258(6) 0.074(2) Uani d . 1
H H7 0.2492 0.6186 -0.3946 0.089 Uiso calc R 1
C C8 0.3022(6) 0.6849(6) -0.2471(6) 0.071(2) Uani d . 1
H H8 0.2371 0.7330 -0.2635 0.085 Uiso calc R 1
C C9 0.3904(5) 0.6832(5) -0.1457(5) 0.0532(16) Uani d . 1
H H9 0.3845 0.7310 -0.0950 0.064 Uiso calc R 1
C C10 0.4894(5) 0.6110(4) -0.1168(4) 0.0404(13) Uani d . 1
C C11 0.5856(5) 0.6796(4) 0.0688(4) 0.0396(13) Uani d . 1
H H11 0.5181 0.7252 0.0527 0.048 Uiso calc R 1
C C12 0.6534(5) 0.7687(5) 0.2368(5) 0.0501(16) Uani d . 1
H H12A 0.5671 0.7723 0.2280 0.060 Uiso calc R 1
H H12B 0.6789 0.8384 0.2211 0.060 Uiso calc R 1
C C13 0.7314(5) 0.7350(5) 0.3487(5) 0.0517(16) Uani d . 1
H H13A 0.7425 0.7945 0.3974 0.062 Uiso calc R 1
H H13B 0.6912 0.6775 0.3715 0.062 Uiso calc R 1
C C14 0.9339(5) 0.7901(4) 0.3413(4) 0.0392(13) Uani d . 1
H H14A 1.0082 0.7611 0.3355 0.047 Uiso calc R 1
H H14B 0.8903 0.8297 0.2764 0.047 Uiso calc R 1
C C15 0.9699(5) 0.8657(4) 0.4346(4) 0.0470(15) Uani d . 1
H H15A 0.8968 0.9023 0.4349 0.056 Uiso calc R 1
H H15B 1.0260 0.9190 0.4262 0.056 Uiso calc R 1
C C16 1.0315(6) 0.8091(4) 0.5405(4) 0.0506(16) Uani d . 1
H H16A 1.0434 0.8589 0.5985 0.061 Uiso calc R 1
H H16B 1.1120 0.7831 0.5458 0.061 Uiso calc R 1
C C17 0.9519(6) 0.7147(5) 0.5505(4) 0.0524(16) Uani d . 1
H H17A 0.9968 0.6744 0.6146 0.063 Uiso calc R 1
H H17B 0.8768 0.7415 0.5565 0.063 Uiso calc R 1
C C18 0.9195(6) 0.6420(4) 0.4537(4) 0.0483(15) Uani d . 1
H H18A 0.9947 0.6108 0.4519 0.058 Uiso calc R 1
H H18B 0.8678 0.5843 0.4612 0.058 Uiso calc R 1
C C19 1.0826(6) 0.5392(4) 0.3121(4) 0.0397(14) Uani d . 1

loop_
_atom_site_aniso_label
_atom_site_aniso_U_11
_atom_site_aniso_U_22
_atom_site_aniso_U_33
_atom_site_aniso_U_12
_atom_site_aniso_U_13
_atom_site_aniso_U_23
Ni1 0.0348(4) 0.0382(4) 0.0377(4) 0.0019(3) 0.0127(3) -0.0044(3)
S1 0.0411(10) 0.0882(14) 0.0700(12) 0.0021(9) 0.0149(9) -0.0089(10)
O1 0.037(2) 0.047(2) 0.045(2) 0.0026(18) 0.0097(19) -0.0137(18)
N1 0.040(3) 0.039(3) 0.036(3) 0.004(2) 0.012(2) -0.003(2)
N2 0.037(3) 0.037(3) 0.040(3) -0.002(2) 0.020(2) -0.004(2)
N3 0.039(3) 0.061(3) 0.042(3) 0.012(3) 0.004(2) -0.009(2)
C1 0.033(3) 0.033(3) 0.034(3) -0.004(3) 0.012(2) 0.001(2)
C2 0.036(3) 0.036(3) 0.039(3) -0.005(3) 0.017(3) -0.004(2)
C3 0.046(4) 0.048(4) 0.054(4) 0.001(3) 0.023(3) -0.012(3)
C4 0.049(4) 0.049(4) 0.045(4) -0.006(3) 0.017(3) -0.017(3)
C5 0.051(4) 0.040(3) 0.042(3) -0.012(3) 0.019(3) -0.002(3)
C6 0.068(5) 0.056(4) 0.039(4) -0.019(4) 0.003(3) -0.004(3)
C7 0.069(5) 0.067(5) 0.061(5) -0.014(4) -0.005(4) 0.005(4)
C8 0.065(5) 0.062(5) 0.063(5) 0.004(4) -0.003(4) 0.007(4)
C9 0.055(4) 0.056(4) 0.042(4) -0.007(3) 0.010(3) 0.003(3)
C10 0.041(3) 0.039(3) 0.046(3) -0.004(3) 0.021(3) 0.006(3)
C11 0.039(3) 0.038(3) 0.043(3) 0.003(3) 0.015(3) 0.003(3)
C12 0.045(4) 0.046(4) 0.061(4) 0.005(3) 0.022(3) -0.021(3)
C13 0.046(4) 0.062(4) 0.053(4) -0.003(3) 0.024(3) -0.015(3)
C14 0.043(3) 0.039(3) 0.039(3) -0.006(3) 0.018(3) -0.002(3)
C15 0.048(4) 0.043(4) 0.044(3) -0.002(3) 0.010(3) -0.003(3)
C16 0.064(4) 0.040(3) 0.040(4) -0.007(3) 0.010(3) -0.006(3)
C17 0.072(4) 0.050(4) 0.038(3) -0.002(3) 0.023(3) -0.004(3)
C18 0.062(4) 0.044(4) 0.041(3) -0.007(3) 0.022(3) 0.008(3)
C19 0.053(4) 0.035(3) 0.029(3) 0.007(3) 0.013(3) -0.007(2)

loop_
_atom_type_symbol
_atom_type_description
_atom_type_scat_dispersion_real
_atom_type_scat_dispersion_imag
_atom_type_scat_source
C C 0.0033 0.0016 'International Tables Vol C Tables 4.2.6.8 and 6.1.1.4'
H H 0.0000 0.0000 'International Tables Vol C Tables 4.2.6.8 and 6.1.1.4'
N N 0.0061 0.0033 'International Tables Vol C Tables 4.2.6.8 and 6.1.1.4'
O O 0.0106 0.0060 'International Tables Vol C Tables 4.2.6.8 and 6.1.1.4'
S S 0.1246 0.1234 'International Tables Vol C Tables 4.2.6.8 and 6.1.1.4'
Ni Ni 0.3393 1.1124 'International Tables Vol C Tables 4.2.6.8 and 6.1.1.4'

loop_
_geom_angle_atom_site_label_1
_geom_angle_atom_site_label_2
_geom_angle_atom_site_label_3
_geom_angle
N1 Ni1 O1 93.25(18)
N1 Ni1 N3 172.3(2)
O1 Ni1 N3 88.87(18)
N1 Ni1 N2 86.38(18)
O1 Ni1 N2 178.83(17)
N3 Ni1 N2 91.64(19)
C2 O1 Ni1 128.8(3)
C11 N1 C12 116.2(4)
C11 N1 Ni1 128.5(4)
C12 N1 Ni1 115.3(3)
C13 N2 C18 108.1(4)
C13 N2 C14 112.8(4)
C18 N2 C14 107.9(4)
C13 N2 Ni1 106.0(3)
C18 N2 Ni1 115.8(3)
C14 N2 Ni1 106.5(3)
C19 N3 Ni1 164.1(5)
C2 C1 C11 120.4(5)
C2 C1 C10 119.9(5)
C11 C1 C10 119.7(5)
O1 C2 C1 124.4(5)
O1 C2 C3 116.7(5)
C1 C2 C3 118.9(5)
C4 C3 C2 121.3(5)
C4 C3 H3 119.3
C2 C3 H3 119.3
C3 C4 C5 122.3(5)
C3 C4 H4 118.8
C5 C4 H4 118.8
C6 C5 C4 121.8(6)
C6 C5 C10 119.7(6)
C4 C5 C10 118.5(5)
C7 C6 C5 121.4(6)
C7 C6 H6 119.3
C5 C6 H6 119.3
C6 C7 C8 119.1(6)
C6 C7 H7 120.4
C8 C7 H7 120.4
C9 C8 C7 121.2(7)
C9 C8 H8 119.4
C7 C8 H8 119.4
C8 C9 C10 121.4(6)
C8 C9 H9 119.3
C10 C9 H9 119.3
C9 C10 C5 117.2(5)
C9 C10 C1 123.9(5)
C5 C10 C1 118.9(5)
N1 C11 C1 124.5(5)
N1 C11 H11 117.7
C1 C11 H11 117.7
N1 C12 C13 106.3(4)
N1 C12 H12A 110.5
C13 C12 H12A 110.5
N1 C12 H12B 110.5
C13 C12 H12B 110.5
H12A C12 H12B 108.7
N2 C13 C12 108.4(4)
N2 C13 H13A 110.0
C12 C13 H13A 110.0
N2 C13 H13B 110.0
C12 C13 H13B 110.0
H13A C13 H13B 108.4
C15 C14 N2 113.8(4)
C15 C14 H14A 108.8
N2 C14 H14A 108.8
C15 C14 H14B 108.8
N2 C14 H14B 108.8
H14A C14 H14B 107.7
C14 C15 C16 112.4(5)
C14 C15 H15A 109.1
C16 C15 H15A 109.1
C14 C15 H15B 109.1
C16 C15 H15B 109.1
H15A C15 H15B 107.9
C15 C16 C17 110.6(5)
C15 C16 H16A 109.5
C17 C16 H16A 109.5
C15 C16 H16B 109.5
C17 C16 H16B 109.5
H16A C16 H16B 108.1
C18 C17 C16 110.6(5)
C18 C17 H17A 109.5
C16 C17 H17A 109.5
C18 C17 H17B 109.5
C16 C17 H17B 109.5
H17A C17 H17B 108.1
N2 C18 C17 113.3(5)
N2 C18 H18A 108.9
C17 C18 H18A 108.9
N2 C18 H18B 108.9
C17 C18 H18B 108.9
H18A C18 H18B 107.7
N3 C19 S1 179.0(5)

loop_
_geom_bond_atom_site_label_1
_geom_bond_atom_site_label_2
_geom_bond_distance
Ni1 N1 1.832(4)
Ni1 O1 1.836(3)
Ni1 N3 1.886(5)
Ni1 N2 1.975(4)
S1 C19 1.627(6)
O1 C2 1.314(6)
N1 C11 1.314(6)
N1 C12 1.489(6)
N2 C13 1.486(7)
N2 C18 1.506(6)
N2 C14 1.513(6)
N3 C19 1.157(7)
C1 C2 1.407(7)
C1 C11 1.418(7)
C1 C10 1.457(7)
C2 C3 1.423(7)
C3 C4 1.349(7)
C3 H3 0.9300
C4 C5 1.418(8)
C4 H4 0.9300
C5 C6 1.412(8)
C5 C10 1.425(7)
C6 C7 1.357(9)
C6 H6 0.9300
C7 C8 1.394(10)
C7 H7 0.9300
C8 C9 1.373(8)
C8 H8 0.9300
C9 C10 1.404(8)
C9 H9 0.9300
C11 H11 0.9300
C12 C13 1.505(8)
C12 H12A 0.9700
C12 H12B 0.9700
C13 H13A 0.9700
C13 H13B 0.9700
C14 C15 1.505(7)
C14 H14A 0.9700
C14 H14B 0.9700
C15 C16 1.516(7)
C15 H15A 0.9700
C15 H15B 0.9700
C16 C17 1.540(8)
C16 H16A 0.9700
C16 H16B 0.9700
C17 C18 1.519(7)
C17 H17A 0.9700
C17 H17B 0.9700
C18 H18A 0.9700
C18 H18B 0.9700
